data_4032376
loop_
_publ_author_name
'Xu, Jianfeng'
'Luo, Yi'
'Xu, Huaping'
'Chen, Zhengkai'
'Miao, Maozhong'
'Ren, Hongjun'

_publ_section_title
;
 Catalyst-Controlled Chemodivergent Modification of Indoles with
 2-Furylcarbinols: Piancatelli Reaction vs Cross-Dehydrative Coupling
 Reaction.
;
_journal_issue 7
_journal_name_full 'The Journal of organic chemistry'
_journal_page_first 3561
_journal_page_last 3570
_journal_paper_doi 10.1021/acs.joc.7b00090
_journal_volume 82
_journal_year 2017
_chemical_formula_moiety 'C25 H19 N O'
_chemical_formula_sum 'C25 H19 N O'
_chemical_formula_weight 349.41
_chemical_name_systematic
;
 ?
;
_space_group_IT_number 2
_symmetry_cell_setting triclinic
_symmetry_space_group_name_Hall '-P 1'
_symmetry_space_group_name_H-M 'P -1'
_atom_sites_solution_hydrogens geom
_atom_sites_solution_primary direct
_atom_sites_solution_secondary difmap
_audit_creation_method SHELXL-97
_cell_angle_alpha 107.242(2)
_cell_angle_beta 100.9640(10)
_cell_angle_gamma 98.286(2)
_cell_formula_units_Z 4
_cell_length_a 11.1054(5)
_cell_length_b 12.9232(7)
_cell_length_c 14.2178(9)
_cell_measurement_reflns_used 10185
_cell_measurement_temperature 296(2)
_cell_measurement_theta_max 27.4
_cell_measurement_theta_min 3.2
_cell_volume 1868.98(18)
_computing_cell_refinement 'PROCESS-AUTO  (Rigaku,2006)'
_computing_data_collection 'PROCESS-AUTO  (Rigaku,2006)'
_computing_data_reduction 'CrystalStructure (Rigaku,2007)'
_computing_molecular_graphics 'Ortep3 for windows (Farrugia,1997)'
_computing_publication_material 'WinGX (Farrugia, 1999)'
_computing_structure_refinement 'SHELXL-97 (Sheldrick, 2008)'
_computing_structure_solution 'SHELXS-97 (Sheldrick, 2008)'
_diffrn_ambient_temperature 296(2)
_diffrn_detector_area_resol_mean 10.00
_diffrn_measured_fraction_theta_full 0.983
_diffrn_measured_fraction_theta_max 0.983
_diffrn_measurement_device_type 'Rigaku RAXIS-RAPID/ZJUG'
_diffrn_measurement_method \w
_diffrn_radiation_monochromator graphite
_diffrn_radiation_source 'rotating anode'
_diffrn_radiation_type MoK\a
_diffrn_radiation_wavelength 0.71073
_diffrn_reflns_av_R_equivalents 0.0284
_diffrn_reflns_av_sigmaI/netI 0.0404
_diffrn_reflns_limit_h_max 13
_diffrn_reflns_limit_h_min -12
_diffrn_reflns_limit_k_max 15
_diffrn_reflns_limit_k_min -14
_diffrn_reflns_limit_l_max 16
_diffrn_reflns_limit_l_min -16
_diffrn_reflns_number 14547
_diffrn_reflns_theta_full 25.01
_diffrn_reflns_theta_max 25.01
_diffrn_reflns_theta_min 3.10
_exptl_absorpt_coefficient_mu 0.075
_exptl_absorpt_correction_T_max 0.9829
_exptl_absorpt_correction_T_min 0.9552
_exptl_absorpt_correction_type multi-scan
_exptl_absorpt_process_details 'Higashi, T. (1995)'
_exptl_crystal_colour colorless
_exptl_crystal_density_diffrn 1.242
_exptl_crystal_density_method 'not measured'
_exptl_crystal_description platelet
_exptl_crystal_F_000 736
_exptl_crystal_size_max 0.53
_exptl_crystal_size_mid 0.49
_exptl_crystal_size_min 0.23
_refine_diff_density_max 0.213
_refine_diff_density_min -0.256
_refine_diff_density_rms 0.061
_refine_ls_extinction_coef 0.038(3)
_refine_ls_extinction_expression Fc^*^=kFc[1+0.001xFc^2^\l^3^/sin(2\q)]^-1/4^
_refine_ls_extinction_method SHELXL
_refine_ls_goodness_of_fit_ref 1.002
_refine_ls_hydrogen_treatment constr
_refine_ls_matrix_type full
_refine_ls_number_parameters 488
_refine_ls_number_reflns 6478
_refine_ls_number_restraints 0
_refine_ls_restrained_S_all 1.002
_refine_ls_R_factor_all 0.0926
_refine_ls_R_factor_gt 0.0483
_refine_ls_shift/su_max 0.000
_refine_ls_shift/su_mean 0.000
_refine_ls_structure_factor_coef Fsqd
_refine_ls_weighting_details 'calc w=1/[\s^2^(Fo^2^)+(0.0799P)^2^+0.5825P] where P=(Fo^2^+2Fc^2^)/3'
_refine_ls_weighting_scheme calc
_refine_ls_wR_factor_gt 0.1232
_refine_ls_wR_factor_ref 0.1638
_reflns_number_gt 3966
_reflns_number_total 6478
_reflns_threshold_expression >2sigma(I)
_cod_data_source_file jo7b00090_si_002.cif
_cod_data_source_block ly-b
_cod_depositor_comments 'Adding full bibliography for 4032376.cif.'
_cod_database_code 4032376

loop_
_symmetry_equiv_pos_as_xyz
'x, y, z'
'-x, -y, -z'

loop_
_atom_site_label
_atom_site_type_symbol
_atom_site_fract_x
_atom_site_fract_y
_atom_site_fract_z
_atom_site_U_iso_or_equiv
_atom_site_adp_type
_atom_site_occupancy
_atom_site_symmetry_multiplicity
_atom_site_calc_flag
_atom_site_refinement_flags
C1A C 0.3007(2) 0.6315(2) 0.44158(18) 0.0489(6) Uani 1 1 d .
H1A H 0.3622 0.6871 0.4315 0.059 Uiso 1 1 calc R
C2A C 0.3423(2) 0.5243(2) 0.4211(2) 0.0626(7) Uani 1 1 d .
H2A H 0.3729 0.4936 0.3649 0.075 Uiso 1 1 calc R
C3A C 0.3316(2) 0.4766(2) 0.4907(2) 0.0615(7) Uani 1 1 d .
H3A H 0.3493 0.4080 0.4886 0.074 Uiso 1 1 calc R
C4A C 0.2877(2) 0.5487(2) 0.5708(2) 0.0497(6) Uani 1 1 d .
C5A C 0.30132(19) 0.66324(19) 0.55730(16) 0.0414(5) Uani 1 1 d .
C6A C 0.1740(2) 0.6167(2) 0.37254(17) 0.0472(6) Uani 1 1 d .
C7A C 0.1217(2) 0.7014(2) 0.34430(16) 0.0459(6) Uani 1 1 d .
C8A C 0.1663(3) 0.8129(2) 0.36256(19) 0.0593(7) Uani 1 1 d .
H8A H 0.2477 0.8474 0.4009 0.071 Uiso 1 1 calc R
C9A C 0.0884(3) 0.8726(3) 0.3231(2) 0.0768(9) Uani 1 1 d .
H9A H 0.1182 0.9473 0.3341 0.092 Uiso 1 1 calc R
C10A C -0.0348(3) 0.8210(3) 0.2668(2) 0.0791(9) Uani 1 1 d .
H10A H -0.0860 0.8626 0.2416 0.095 Uiso 1 1 calc R
C11A C -0.0817(3) 0.7113(3) 0.2479(2) 0.0660(8) Uani 1 1 d .
H11A H -0.1639 0.6777 0.2110 0.079 Uiso 1 1 calc R
C12A C -0.0020(2) 0.6519(2) 0.28571(17) 0.0520(6) Uani 1 1 d .
C13A C 0.0828(2) 0.5220(2) 0.32946(19) 0.0561(7) Uani 1 1 d .
H13A H 0.0913 0.4534 0.3350 0.067 Uiso 1 1 calc R
C14A C 0.4308(2) 0.7290(2) 0.62884(18) 0.0490(6) Uani 1 1 d .
C15A C 0.4515(3) 0.7393(3) 0.7307(2) 0.0821(10) Uani 1 1 d .
H15A H 0.3894 0.7037 0.7530 0.099 Uiso 1 1 calc R
C16A C 0.5612(4) 0.8004(4) 0.7993(3) 0.1048(13) Uani 1 1 d .
H16A H 0.5726 0.8063 0.8674 0.126 Uiso 1 1 calc R
C17A C 0.6542(3) 0.8529(3) 0.7681(3) 0.1008(12) Uani 1 1 d .
H17A H 0.7286 0.8949 0.8145 0.121 Uiso 1 1 calc R
C18A C 0.6363(3) 0.8426(3) 0.6683(3) 0.0943(12) Uani 1 1 d .
H18A H 0.6996 0.8771 0.6464 0.113 Uiso 1 1 calc R
C19A C 0.5250(2) 0.7815(2) 0.5986(2) 0.0656(8) Uani 1 1 d .
H19A H 0.5142 0.7761 0.5307 0.079 Uiso 1 1 calc R
C20A C 0.1996(2) 0.72545(19) 0.58480(16) 0.0421(5) Uani 1 1 d .
C21A C 0.0763(2) 0.6695(2) 0.56665(18) 0.0487(6) Uani 1 1 d .
H21A H 0.0571 0.5923 0.5445 0.058 Uiso 1 1 calc R
C22A C -0.0181(2) 0.7271(2) 0.5811(2) 0.0610(7) Uani 1 1 d .
H22A H -0.1001 0.6883 0.5682 0.073 Uiso 1 1 calc R
C23A C 0.0078(3) 0.8408(2) 0.6142(2) 0.0644(7) Uani 1 1 d .
H23A H -0.0562 0.8791 0.6229 0.077 Uiso 1 1 calc R
C24A C 0.1292(3) 0.8972(2) 0.6343(2) 0.0653(7) Uani 1 1 d .
H24A H 0.1478 0.9743 0.6573 0.078 Uiso 1 1 calc R
C25A C 0.2239(2) 0.8404(2) 0.62057(19) 0.0544(6) Uani 1 1 d .
H25A H 0.3059 0.8801 0.6356 0.065 Uiso 1 1 calc R
C1B C 0.2844(2) 0.6656(2) 0.14185(17) 0.0468(6) Uani 1 1 d .
H1B H 0.2477 0.7224 0.1822 0.056 Uiso 1 1 calc R
C2B C 0.1928(2) 0.5566(2) 0.1009(2) 0.0599(7) Uani 1 1 d .
H2B H 0.1471 0.5286 0.1398 0.072 Uiso 1 1 calc R
C3B C 0.1835(2) 0.5039(2) 0.0038(2) 0.0657(8) Uani 1 1 d .
H3B H 0.1344 0.4336 -0.0335 0.079 Uiso 1 1 calc R
C4B C 0.2618(2) 0.5728(2) -0.03614(19) 0.0548(6) Uani 1 1 d .
C5B C 0.3007(2) 0.6907(2) 0.04292(17) 0.0460(6) Uani 1 1 d .
C6B C 0.4039(2) 0.65669(19) 0.20650(17) 0.0449(6) Uani 1 1 d .
C7B C 0.4915(2) 0.7455(2) 0.28650(16) 0.0442(6) Uani 1 1 d .
C8B C 0.4932(2) 0.8574(2) 0.33273(19) 0.0551(6) Uani 1 1 d .
H8B H 0.4255 0.8875 0.3129 0.066 Uiso 1 1 calc R
C9B C 0.5963(3) 0.9224(3) 0.4080(2) 0.0707(8) Uani 1 1 d .
H9B H 0.5976 0.9967 0.4400 0.085 Uiso 1 1 calc R
C10B C 0.6990(3) 0.8785(3) 0.4371(2) 0.0767(9) Uani 1 1 d .
H10B H 0.7683 0.9247 0.4873 0.092 Uiso 1 1 calc R
C11B C 0.7008(2) 0.7698(3) 0.3941(2) 0.0695(8) Uani 1 1 d .
H11B H 0.7698 0.7412 0.4139 0.083 Uiso 1 1 calc R
C12B C 0.5950(2) 0.7029(2) 0.31894(18) 0.0519(6) Uani 1 1 d .
C13B C 0.4551(2) 0.5651(2) 0.19532(19) 0.0561(7) Uani 1 1 d .
H13B H 0.4177 0.4949 0.1488 0.067 Uiso 1 1 calc R
C14B C 0.4322(2) 0.7543(2) 0.05338(17) 0.0464(6) Uani 1 1 d .
C15B C 0.5293(2) 0.6999(2) 0.03668(19) 0.0546(6) Uani 1 1 d .
H15B H 0.5131 0.6228 0.0142 0.065 Uiso 1 1 calc R
C16B C 0.6502(2) 0.7596(3) 0.0533(2) 0.0676(8) Uani 1 1 d .
H16B H 0.7142 0.7220 0.0418 0.081 Uiso 1 1 calc R
C17B C 0.6760(3) 0.8721(3) 0.0859(2) 0.0723(9) Uani 1 1 d .
H17B H 0.7572 0.9115 0.0965 0.087 Uiso 1 1 calc R
C18B C 0.5813(3) 0.9276(3) 0.1033(2) 0.0735(8) Uani 1 1 d .
H18B H 0.5985 1.0047 0.1259 0.088 Uiso 1 1 calc R
C19B C 0.4605(2) 0.8687(2) 0.0871(2) 0.0603(7) Uani 1 1 d .
H19B H 0.3972 0.9070 0.0992 0.072 Uiso 1 1 calc R
C20B C 0.1996(2) 0.7484(2) 0.00279(19) 0.0563(7) Uani 1 1 d .
C21B C 0.2022(3) 0.7701(3) -0.0866(2) 0.0801(9) Uani 1 1 d .
H21B H 0.2659 0.7524 -0.1183 0.096 Uiso 1 1 calc R
C22B C 0.1136(4) 0.8169(4) -0.1293(3) 0.1136(15) Uani 1 1 d .
H22B H 0.1176 0.8312 -0.1891 0.136 Uiso 1 1 calc R
C23B C 0.0204(4) 0.8421(5) -0.0845(4) 0.147(2) Uani 1 1 d .
H23B H -0.0398 0.8745 -0.1130 0.176 Uiso 1 1 calc R
C24B C 0.0142(4) 0.8203(5) 0.0028(4) 0.140(2) Uani 1 1 d .
H24B H -0.0512 0.8369 0.0329 0.168 Uiso 1 1 calc R
C25B C 0.1042(3) 0.7736(3) 0.0472(3) 0.0923(11) Uani 1 1 d .
H25B H 0.0996 0.7595 0.1070 0.111 Uiso 1 1 calc R
N1A N -0.02251(19) 0.54190(19) 0.27722(16) 0.0617(6) Uani 1 1 d .
H1A1 H -0.0907 0.4934 0.2443 0.074 Uiso 1 1 calc R
N1B N 0.5700(2) 0.5923(2) 0.26292(17) 0.0628(6) Uani 1 1 d .
H1B1 H 0.6185 0.5473 0.2692 0.075 Uiso 1 1 calc R
O1A O 0.25016(17) 0.52423(16) 0.63816(16) 0.0665(5) Uani 1 1 d .
O1B O 0.28737(18) 0.54546(17) -0.11829(14) 0.0747(6) Uani 1 1 d .

loop_
_atom_site_aniso_label
_atom_site_aniso_U_11
_atom_site_aniso_U_22
_atom_site_aniso_U_33
_atom_site_aniso_U_23
_atom_site_aniso_U_13
_atom_site_aniso_U_12
C1A 0.0407(13) 0.0620(16) 0.0426(14) 0.0181(12) 0.0107(10) 0.0051(11)
C2A 0.0507(15) 0.080(2) 0.0541(17) 0.0109(15) 0.0172(12) 0.0226(13)
C3A 0.0560(16) 0.0578(17) 0.0723(19) 0.0178(15) 0.0188(13) 0.0219(12)
C4A 0.0383(12) 0.0609(16) 0.0568(16) 0.0279(13) 0.0125(11) 0.0136(10)
C5A 0.0386(12) 0.0512(14) 0.0381(12) 0.0199(10) 0.0108(9) 0.0084(10)
C6A 0.0430(13) 0.0587(15) 0.0369(13) 0.0163(11) 0.0092(10) 0.0018(11)
C7A 0.0429(13) 0.0580(16) 0.0330(12) 0.0124(11) 0.0097(10) 0.0045(11)
C8A 0.0619(16) 0.0599(17) 0.0445(15) 0.0084(12) 0.0062(12) 0.0060(13)
C9A 0.100(2) 0.0592(18) 0.0595(19) 0.0082(15) 0.0068(17) 0.0233(16)
C10A 0.091(2) 0.092(2) 0.0490(17) 0.0087(16) 0.0062(15) 0.0489(19)
C11A 0.0566(16) 0.090(2) 0.0428(15) 0.0096(15) 0.0082(12) 0.0231(15)
C12A 0.0440(14) 0.0707(18) 0.0358(13) 0.0127(12) 0.0083(10) 0.0080(12)
C13A 0.0574(15) 0.0622(17) 0.0451(14) 0.0214(12) 0.0088(12) -0.0007(12)
C14A 0.0423(13) 0.0615(16) 0.0430(14) 0.0190(12) 0.0075(10) 0.0109(11)
C15A 0.074(2) 0.114(3) 0.0467(17) 0.0300(17) 0.0015(14) -0.0037(18)
C16A 0.092(3) 0.146(4) 0.053(2) 0.030(2) -0.0147(18) 0.001(2)
C17A 0.059(2) 0.129(3) 0.079(3) 0.010(2) -0.0155(18) 0.004(2)
C18A 0.0513(18) 0.123(3) 0.080(2) 0.014(2) 0.0077(16) -0.0146(17)
C19A 0.0455(15) 0.087(2) 0.0549(17) 0.0194(15) 0.0077(12) -0.0009(13)
C20A 0.0438(12) 0.0508(14) 0.0348(12) 0.0194(10) 0.0088(9) 0.0098(10)
C21A 0.0429(13) 0.0546(15) 0.0509(14) 0.0219(12) 0.0103(10) 0.0101(11)
C22A 0.0410(14) 0.077(2) 0.0688(18) 0.0301(15) 0.0107(12) 0.0162(12)
C23A 0.0643(18) 0.0664(19) 0.075(2) 0.0310(15) 0.0220(14) 0.0318(14)
C24A 0.077(2) 0.0523(16) 0.0735(19) 0.0234(14) 0.0244(15) 0.0212(14)
C25A 0.0549(15) 0.0496(16) 0.0578(16) 0.0177(12) 0.0163(12) 0.0061(11)
C1B 0.0475(13) 0.0558(15) 0.0335(12) 0.0101(11) 0.0099(10) 0.0096(11)
C2B 0.0506(15) 0.0723(19) 0.0516(17) 0.0194(14) 0.0120(12) 0.0002(12)
C3B 0.0604(16) 0.0666(18) 0.0555(18) 0.0083(14) 0.0106(13) -0.0012(13)
C4B 0.0496(14) 0.0690(17) 0.0370(14) 0.0074(12) 0.0097(11) 0.0080(12)
C5B 0.0420(13) 0.0596(15) 0.0338(12) 0.0132(11) 0.0077(9) 0.0096(10)
C6B 0.0484(13) 0.0528(15) 0.0366(13) 0.0165(11) 0.0126(10) 0.0142(11)
C7B 0.0457(13) 0.0560(15) 0.0329(12) 0.0176(11) 0.0110(10) 0.0095(10)
C8B 0.0584(15) 0.0583(17) 0.0470(15) 0.0166(12) 0.0137(12) 0.0082(12)
C9B 0.0722(19) 0.0692(19) 0.0572(18) 0.0168(15) 0.0094(14) -0.0085(15)
C10B 0.0630(19) 0.098(3) 0.0500(17) 0.0203(17) 0.0021(14) -0.0162(17)
C11B 0.0472(15) 0.117(3) 0.0514(17) 0.0429(18) 0.0090(12) 0.0139(16)
C12B 0.0491(14) 0.0722(18) 0.0429(14) 0.0280(13) 0.0145(11) 0.0164(12)
C13B 0.0696(17) 0.0591(16) 0.0429(14) 0.0174(12) 0.0176(12) 0.0183(13)
C14B 0.0452(13) 0.0617(16) 0.0318(12) 0.0168(11) 0.0069(10) 0.0105(11)
C15B 0.0493(15) 0.0713(18) 0.0497(15) 0.0250(13) 0.0153(11) 0.0191(12)
C16B 0.0465(15) 0.099(2) 0.0667(19) 0.0379(17) 0.0145(13) 0.0219(15)
C17B 0.0444(16) 0.097(3) 0.071(2) 0.0350(18) 0.0052(13) 0.0010(15)
C18B 0.0678(19) 0.0680(19) 0.072(2) 0.0201(16) 0.0072(15) -0.0039(15)
C19B 0.0546(15) 0.0649(18) 0.0579(17) 0.0169(14) 0.0124(12) 0.0118(13)
C20B 0.0416(13) 0.0791(19) 0.0501(15) 0.0267(14) 0.0073(11) 0.0129(12)
C21B 0.0683(19) 0.125(3) 0.0621(19) 0.0504(19) 0.0143(14) 0.0310(18)
C22B 0.084(3) 0.186(4) 0.103(3) 0.093(3) 0.012(2) 0.044(3)
C23B 0.084(3) 0.248(6) 0.177(5) 0.152(5) 0.029(3) 0.081(3)
C24B 0.092(3) 0.233(6) 0.175(5) 0.134(5) 0.066(3) 0.099(3)
C25B 0.068(2) 0.147(3) 0.103(3) 0.075(3) 0.0385(18) 0.055(2)
N1A 0.0475(12) 0.0731(16) 0.0511(13) 0.0184(11) 0.0012(10) -0.0091(10)
N1B 0.0686(15) 0.0771(17) 0.0590(14) 0.0346(13) 0.0188(11) 0.0365(12)
O1A 0.0670(12) 0.0786(13) 0.0819(14) 0.0532(11) 0.0322(10) 0.0273(9)
O1B 0.0742(13) 0.0899(15) 0.0423(11) -0.0002(10) 0.0198(9) 0.0032(10)

loop_
_atom_type_symbol
_atom_type_description
_atom_type_scat_dispersion_real
_atom_type_scat_dispersion_imag
_atom_type_scat_source
C C 0.0033 0.0016 'International Tables Vol C Tables 4.2.6.8 and 6.1.1.4'
H H 0.0000 0.0000 'International Tables Vol C Tables 4.2.6.8 and 6.1.1.4'
N N 0.0061 0.0033 'International Tables Vol C Tables 4.2.6.8 and 6.1.1.4'
O O 0.0106 0.0060 'International Tables Vol C Tables 4.2.6.8 and 6.1.1.4'

loop_
_geom_angle_atom_site_label_1
_geom_angle_atom_site_label_2
_geom_angle_atom_site_label_3
_geom_angle
C2A C1A C6A 110.4(2)
C2A C1A C5A 102.42(19)
C6A C1A C5A 114.10(18)
C2A C1A H1A 109.9
C6A C1A H1A 109.9
C5A C1A H1A 109.9
C3A C2A C1A 113.5(2)
C3A C2A H2A 123.2
C1A C2A H2A 123.2
C2A C3A C4A 109.3(2)
C2A C3A H3A 125.4
C4A C3A H3A 125.4
O1A C4A C3A 126.5(2)
O1A C4A C5A 126.0(2)
C3A C4A C5A 107.5(2)
C20A C5A C4A 114.97(18)
C20A C5A C14A 109.82(19)
C4A C5A C14A 104.10(17)
C20A C5A C1A 113.25(17)
C4A C5A C1A 101.07(19)
C14A C5A C1A 113.11(17)
C13A C6A C7A 106.0(2)
C13A C6A C1A 127.2(2)
C7A C6A C1A 126.7(2)
C8A C7A C12A 118.7(2)
C8A C7A C6A 134.2(2)
C12A C7A C6A 107.1(2)
C7A C8A C9A 119.3(2)
C7A C8A H8A 120.4
C9A C8A H8A 120.4
C8A C9A C10A 120.4(3)
C8A C9A H9A 119.8
C10A C9A H9A 119.8
C11A C10A C9A 121.7(3)
C11A C10A H10A 119.1
C9A C10A H10A 119.1
C10A C11A C12A 117.3(3)
C10A C11A H11A 121.3
C12A C11A H11A 121.3
N1A C12A C11A 130.0(2)
N1A C12A C7A 107.4(2)
C11A C12A C7A 122.6(3)
N1A C13A C6A 110.6(2)
N1A C13A H13A 124.7
C6A C13A H13A 124.7
C19A C14A C15A 117.6(2)
C19A C14A C5A 124.2(2)
C15A C14A C5A 118.2(2)
C16A C15A C14A 121.5(3)
C16A C15A H15A 119.2
C14A C15A H15A 119.2
C15A C16A C17A 120.2(3)
C15A C16A H16A 119.9
C17A C16A H16A 119.9
C18A C17A C16A 119.1(3)
C18A C17A H17A 120.5
C16A C17A H17A 120.5
C17A C18A C19A 121.0(3)
C17A C18A H18A 119.5
C19A C18A H18A 119.5
C14A C19A C18A 120.6(3)
C14A C19A H19A 119.7
C18A C19A H19A 119.7
C25A C20A C21A 117.3(2)
C25A C20A C5A 121.3(2)
C21A C20A C5A 121.2(2)
C22A C21A C20A 120.8(2)
C22A C21A H21A 119.6
C20A C21A H21A 119.6
C23A C22A C21A 120.7(2)
C23A C22A H22A 119.6
C21A C22A H22A 119.6
C22A C23A C24A 119.2(2)
C22A C23A H23A 120.4
C24A C23A H23A 120.4
C23A C24A C25A 120.4(3)
C23A C24A H24A 119.8
C25A C24A H24A 119.8
C24A C25A C20A 121.5(2)
C24A C25A H25A 119.2
C20A C25A H25A 119.2
C2B C1B C6B 110.3(2)
C2B C1B C5B 102.85(18)
C6B C1B C5B 114.04(18)
C2B C1B H1B 109.8
C6B C1B H1B 109.8
C5B C1B H1B 109.8
C3B C2B C1B 113.0(2)
C3B C2B H2B 123.5
C1B C2B H2B 123.5
C2B C3B C4B 109.8(2)
C2B C3B H3B 125.1
C4B C3B H3B 125.1
O1B C4B C3B 127.2(2)
O1B C4B C5B 125.5(2)
C3B C4B C5B 107.2(2)
C14B C5B C4B 115.5(2)
C14B C5B C20B 110.8(2)
C4B C5B C20B 102.21(18)
C14B C5B C1B 113.24(17)
C4B C5B C1B 101.09(19)
C20B C5B C1B 113.24(19)
C13B C6B C7B 106.5(2)
C13B C6B C1B 127.1(2)
C7B C6B C1B 126.2(2)
C8B C7B C12B 118.9(2)
C8B C7B C6B 133.9(2)
C12B C7B C6B 107.2(2)
C9B C8B C7B 119.0(3)
C9B C8B H8B 120.5
C7B C8B H8B 120.5
C8B C9B C10B 120.9(3)
C8B C9B H9B 119.6
C10B C9B H9B 119.6
C11B C10B C9B 121.9(3)
C11B C10B H10B 119.1
C9B C10B H10B 119.1
C10B C11B C12B 117.4(3)
C10B C11B H11B 121.3
C12B C11B H11B 121.3
N1B C12B C11B 130.6(2)
N1B C12B C7B 107.5(2)
C11B C12B C7B 121.9(3)
C6B C13B N1B 109.8(2)
C6B C13B H13B 125.1
N1B C13B H13B 125.1
C19B C14B C15B 117.7(2)
C19B C14B C5B 120.7(2)
C15B C14B C5B 121.4(2)
C16B C15B C14B 120.6(3)
C16B C15B H15B 119.7
C14B C15B H15B 119.7
C17B C16B C15B 120.8(3)
C17B C16B H16B 119.6
C15B C16B H16B 119.6
C16B C17B C18B 119.6(3)
C16B C17B H17B 120.2
C18B C17B H17B 120.2
C17B C18B C19B 120.1(3)
C17B C18B H18B 120.0
C19B C18B H18B 120.0
C14B C19B C18B 121.3(3)
C14B C19B H19B 119.4
C18B C19B H19B 119.4
C25B C20B C21B 118.1(3)
C25B C20B C5B 123.8(2)
C21B C20B C5B 117.9(2)
C22B C21B C20B 121.7(3)
C22B C21B H21B 119.1
C20B C21B H21B 119.1
C23B C22B C21B 119.7(4)
C23B C22B H22B 120.2
C21B C22B H22B 120.2
C22B C23B C24B 120.0(3)
C22B C23B H23B 120.0
C24B C23B H23B 120.0
C23B C24B C25B 120.7(4)
C23B C24B H24B 119.6
C25B C24B H24B 119.6
C20B C25B C24B 119.7(3)
C20B C25B H25B 120.1
C24B C25B H25B 120.1
C13A N1A C12A 108.8(2)
C13A N1A H1A1 125.6
C12A N1A H1A1 125.6
C13B N1B C12B 109.0(2)
C13B N1B H1B1 125.5
C12B N1B H1B1 125.5

loop_
_geom_bond_atom_site_label_1
_geom_bond_atom_site_label_2
_geom_bond_distance
C1A C2A 1.488(4)
C1A C6A 1.505(3)
C1A C5A 1.572(3)
C1A H1A 0.9800
C2A C3A 1.324(4)
C2A H2A 0.9300
C3A C4A 1.455(4)
C3A H3A 0.9300
C4A O1A 1.218(3)
C4A C5A 1.538(3)
C5A C20A 1.522(3)
C5A C14A 1.551(3)
C6A C13A 1.364(3)
C6A C7A 1.432(3)
C7A C8A 1.383(3)
C7A C12A 1.409(3)
C8A C9A 1.387(4)
C8A H8A 0.9300
C9A C10A 1.401(4)
C9A H9A 0.9300
C10A C11A 1.365(4)
C10A H10A 0.9300
C11A C12A 1.387(4)
C11A H11A 0.9300
C12A N1A 1.372(3)
C13A N1A 1.362(3)
C13A H13A 0.9300
C14A C19A 1.371(4)
C14A C15A 1.386(4)
C15A C16A 1.369(4)
C15A H15A 0.9300
C16A C17A 1.370(5)
C16A H16A 0.9300
C17A C18A 1.357(5)
C17A H17A 0.9300
C18A C19A 1.387(4)
C18A H18A 0.9300
C19A H19A 0.9300
C20A C25A 1.387(3)
C20A C21A 1.391(3)
C21A C22A 1.383(3)
C21A H21A 0.9300
C22A C23A 1.371(4)
C22A H22A 0.9300
C23A C24A 1.370(4)
C23A H23A 0.9300
C24A C25A 1.377(4)
C24A H24A 0.9300
C25A H25A 0.9300
C1B C2B 1.495(3)
C1B C6B 1.504(3)
C1B C5B 1.570(3)
C1B H1B 0.9800
C2B C3B 1.323(4)
C2B H2B 0.9300
C3B C4B 1.462(4)
C3B H3B 0.9300
C4B O1B 1.216(3)
C4B C5B 1.543(3)
C5B C14B 1.526(3)
C5B C20B 1.547(3)
C6B C13B 1.366(3)
C6B C7B 1.428(3)
C7B C8B 1.395(3)
C7B C12B 1.403(3)
C8B C9B 1.373(4)
C8B H8B 0.9300
C9B C10B 1.393(4)
C9B H9B 0.9300
C10B C11B 1.360(4)
C10B H10B 0.9300
C11B C12B 1.397(4)
C11B H11B 0.9300
C12B N1B 1.371(3)
C13B N1B 1.370(3)
C13B H13B 0.9300
C14B C19B 1.379(4)
C14B C15B 1.389(3)
C15B C16B 1.388(4)
C15B H15B 0.9300
C16B C17B 1.357(4)
C16B H16B 0.9300
C17B C18B 1.375(4)
C17B H17B 0.9300
C18B C19B 1.385(4)
C18B H18B 0.9300
C19B H19B 0.9300
C20B C25B 1.363(4)
C20B C21B 1.385(4)
C21B C22B 1.366(4)
C21B H21B 0.9300
C22B C23B 1.345(6)
C22B H22B 0.9300
C23B C24B 1.364(6)
C23B H23B 0.9300
C24B C25B 1.386(5)
C24B H24B 0.9300
C25B H25B 0.9300
N1A H1A1 0.8600
N1B H1B1 0.8600

loop_
_geom_torsion_atom_site_label_1
_geom_torsion_atom_site_label_2
_geom_torsion_atom_site_label_3
_geom_torsion_atom_site_label_4
_geom_torsion
C6A C1A C2A C3A -104.1(3)
C5A C1A C2A C3A 17.7(3)
C1A C2A C3A C4A -3.2(3)
C2A C3A C4A O1A 168.3(2)
C2A C3A C4A C5A -13.5(3)
O1A C4A C5A C20A -36.6(3)
C3A C4A C5A C20A 145.3(2)
O1A C4A C5A C14A 83.6(3)
C3A C4A C5A C14A -94.6(2)
O1A C4A C5A C1A -158.9(2)
C3A C4A C5A C1A 22.9(2)
C2A C1A C5A C20A -146.90(19)
C6A C1A C5A C20A -27.6(3)
C2A C1A C5A C4A -23.4(2)
C6A C1A C5A C4A 95.9(2)
C2A C1A C5A C14A 87.3(2)
C6A C1A C5A C14A -153.4(2)
C2A C1A C6A C13A 27.0(3)
C5A C1A C6A C13A -87.7(3)
C2A C1A C6A C7A -157.6(2)
C5A C1A C6A C7A 87.7(3)
C13A C6A C7A C8A -179.1(3)
C1A C6A C7A C8A 4.6(4)
C13A C6A C7A C12A 1.0(3)
C1A C6A C7A C12A -175.3(2)
C12A C7A C8A C9A 0.2(4)
C6A C7A C8A C9A -179.7(3)
C7A C8A C9A C10A 1.0(4)
C8A C9A C10A C11A -0.8(5)
C9A C10A C11A C12A -0.7(4)
C10A C11A C12A N1A -178.9(3)
C10A C11A C12A C7A 2.0(4)
C8A C7A C12A N1A 178.9(2)
C6A C7A C12A N1A -1.1(3)
C8A C7A C12A C11A -1.7(4)
C6A C7A C12A C11A 178.2(2)
C7A C6A C13A N1A -0.4(3)
C1A C6A C13A N1A 175.8(2)
C20A C5A C14A C19A -110.3(3)
C4A C5A C14A C19A 126.1(3)
C1A C5A C14A C19A 17.3(3)
C20A C5A C14A C15A 67.1(3)
C4A C5A C14A C15A -56.4(3)
C1A C5A C14A C15A -165.3(2)
C19A C14A C15A C16A 0.7(5)
C5A C14A C15A C16A -176.9(3)
C14A C15A C16A C17A -0.4(6)
C15A C16A C17A C18A -0.5(7)
C16A C17A C18A C19A 1.0(6)
C15A C14A C19A C18A -0.2(4)
C5A C14A C19A C18A 177.3(3)
C17A C18A C19A C14A -0.6(5)
C4A C5A C20A C25A 150.7(2)
C14A C5A C20A C25A 33.7(3)
C1A C5A C20A C25A -93.8(3)
C4A C5A C20A C21A -35.0(3)
C14A C5A C20A C21A -152.0(2)
C1A C5A C20A C21A 80.5(3)
C25A C20A C21A C22A 1.9(3)
C5A C20A C21A C22A -172.7(2)
C20A C21A C22A C23A -0.4(4)
C21A C22A C23A C24A -0.9(4)
C22A C23A C24A C25A 0.6(4)
C23A C24A C25A C20A 1.1(4)
C21A C20A C25A C24A -2.2(4)
C5A C20A C25A C24A 172.3(2)
C6B C1B C2B C3B -104.3(3)
C5B C1B C2B C3B 17.7(3)
C1B C2B C3B C4B -3.3(3)
C2B C3B C4B O1B 170.4(3)
C2B C3B C4B C5B -13.0(3)
O1B C4B C5B C14B -38.3(3)
C3B C4B C5B C14B 145.0(2)
O1B C4B C5B C20B 82.1(3)
C3B C4B C5B C20B -94.6(2)
O1B C4B C5B C1B -160.9(2)
C3B C4B C5B C1B 22.4(2)
C2B C1B C5B C14B -147.3(2)
C6B C1B C5B C14B -27.8(3)
C2B C1B C5B C4B -23.1(2)
C6B C1B C5B C4B 96.3(2)
C2B C1B C5B C20B 85.5(2)
C6B C1B C5B C20B -155.1(2)
C2B C1B C6B C13B 30.8(3)
C5B C1B C6B C13B -84.3(3)
C2B C1B C6B C7B -154.9(2)
C5B C1B C6B C7B 89.9(3)
C13B C6B C7B C8B -179.9(3)
C1B C6B C7B C8B 4.9(4)
C13B C6B C7B C12B 1.4(3)
C1B C6B C7B C12B -173.9(2)
C12B C7B C8B C9B 0.4(4)
C6B C7B C8B C9B -178.3(3)
C7B C8B C9B C10B 1.1(4)
C8B C9B C10B C11B -1.3(5)
C9B C10B C11B C12B 0.0(4)
C10B C11B C12B N1B 180.0(3)
C10B C11B C12B C7B 1.5(4)
C8B C7B C12B N1B 179.5(2)
C6B C7B C12B N1B -1.5(3)
C8B C7B C12B C11B -1.7(4)
C6B C7B C12B C11B 177.2(2)
C7B C6B C13B N1B -0.7(3)
C1B C6B C13B N1B 174.5(2)
C4B C5B C14B C19B 153.8(2)
C20B C5B C14B C19B 38.2(3)
C1B C5B C14B C19B -90.3(3)
C4B C5B C14B C15B -31.0(3)
C20B C5B C14B C15B -146.6(2)
C1B C5B C14B C15B 84.9(3)
C19B C14B C15B C16B -0.3(4)
C5B C14B C15B C16B -175.6(2)
C14B C15B C16B C17B -0.1(4)
C15B C16B C17B C18B 0.3(4)
C16B C17B C18B C19B -0.2(5)
C15B C14B C19B C18B 0.4(4)
C5B C14B C19B C18B 175.7(2)
C17B C18B C19B C14B -0.1(4)
C14B C5B C20B C25B -129.6(3)
C4B C5B C20B C25B 106.8(3)
C1B C5B C20B C25B -1.1(4)
C14B C5B C20B C21B 54.1(3)
C4B C5B C20B C21B -69.5(3)
C1B C5B C20B C21B -177.4(2)
C25B C20B C21B C22B 0.9(5)
C5B C20B C21B C22B 177.5(3)
C20B C21B C22B C23B -0.5(7)
C21B C22B C23B C24B -0.5(8)
C22B C23B C24B C25B 1.0(9)
C21B C20B C25B C24B -0.4(6)
C5B C20B C25B C24B -176.7(4)
C23B C24B C25B C20B -0.5(8)
C6A C13A N1A C12A -0.3(3)
C11A C12A N1A C13A -178.4(3)
C7A C12A N1A C13A 0.9(3)
C6B C13B N1B C12B -0.3(3)
C11B C12B N1B C13B -177.5(3)
C7B C12B N1B C13B 1.1(3)
